data_4322652
loop_
_publ_author_name
'Leslie D. Field'
'Iain P. Thomas'
'Trevor W. Hambley'
'Peter Turner'

_publ_contact_author
;
    Prof. Leslie D. Field
 School of Chemistry, University of Sydney, Sydney, NSW 2006, Australia
;
_publ_contact_author_email ' l.field@chem.usyd.edu.au'
_publ_contact_author_fax ' 61-2-9351 3329 '
_publ_section_title
;
 Iron(II) Complexes Containing the 1,2-Diphospholanoethane Ligand
;
_journal_name_full 'Inorganic Chemistry'
_journal_page_first 612
_journal_page_last 618
_journal_paper_doi 10.1021/ic9701928
_journal_volume 37
_journal_year 1998
_chemical_formula_sum 'C45 H60 B Cl Fe O1.25 P4'
_chemical_formula_weight 846.97
_space_group_IT_number 14
_symmetry_cell_setting monoclinic
_symmetry_Int_Tables_number 14
_symmetry_space_group_name_Hall '-P 2yab'
_symmetry_space_group_name_H-M 'P 1 21/a 1'
_audit_creation_date 1996-07-31
_audit_creation_method 'by teXsan v1.7'
_cell_angle_alpha 90
_cell_angle_beta 107.89(2)
_cell_angle_gamma 90
_cell_formula_units_Z 4
_cell_length_a 12.938(3)
_cell_length_b 29.647(4)
_cell_length_c 13.131(3)
_cell_measurement_reflns_used 25
_cell_measurement_temperature 294.2
_cell_measurement_theta_max 20.0
_cell_measurement_theta_min 10.2
_cell_volume 4793.2(18)
_computing_cell_refinement 'MSC/AFC Diffractometer Control'
_computing_data_collection 'MSC/AFC Diffractometer Control'
_computing_data_reduction 'teXsan (MSC, 1995)'
_computing_publication_material 'teXsan (MSC, 1995)'
_computing_structure_refinement 'teXsan (MSC, 1995)'
_computing_structure_solution
;
SIR92 (Altomare, et. al. 1993)
;
_diffrn_ambient_temperature 294.2
_diffrn_measurement_device 'Rigaku AFC7R'
_diffrn_measurement_method \w-2\q
_diffrn_orient_matrix_UB_11 0.06406
_diffrn_orient_matrix_UB_12 0.01983
_diffrn_orient_matrix_UB_13 0.00567
_diffrn_orient_matrix_UB_21 0.04808
_diffrn_orient_matrix_UB_22 -0.02716
_diffrn_orient_matrix_UB_23 0.01187
_diffrn_orient_matrix_UB_31 -0.01347
_diffrn_orient_matrix_UB_32 -0.00266
_diffrn_orient_matrix_UB_33 -0.07894
_diffrn_radiation_detector 'scintillation counter'
_diffrn_radiation_monochromator graphite
_diffrn_radiation_source 'Rigaku rotating anode'
_diffrn_radiation_type 'Cu K\a'
_diffrn_radiation_wavelength 1.5418
_diffrn_reflns_av_R_equivalents 0.07146
_diffrn_reflns_limit_h_max 13
_diffrn_reflns_limit_h_min 0
_diffrn_reflns_limit_k_max 31
_diffrn_reflns_limit_k_min 0
_diffrn_reflns_limit_l_max 13
_diffrn_reflns_limit_l_min -13
_diffrn_reflns_number 6520
_diffrn_reflns_reduction_process 'Lp corrections applied'
_diffrn_reflns_theta_max 55.07
_diffrn_reflns_theta_min 3.54
_diffrn_standards_decay_% 0.54
_diffrn_standards_interval_count 150
_diffrn_standards_number 3
_exptl_absorpt_coefficient_mu 4.530
_exptl_absorpt_correction_T_max 0.765
_exptl_absorpt_correction_T_min 0.456
_exptl_absorpt_correction_type analytical
_exptl_crystal_colour yellow
_exptl_crystal_density_diffrn 1.174
_exptl_crystal_density_meas ?
_exptl_crystal_description blade
_exptl_crystal_F_000 1792.00
_exptl_crystal_size_max 0.22
_exptl_crystal_size_mid 0.15
_exptl_crystal_size_min 0.02
_refine_diff_density_max 0.70
_refine_diff_density_min -0.46
_refine_ls_extinction_method none
_refine_ls_goodness_of_fit_all 2.856
_refine_ls_goodness_of_fit_obs 2.856
_refine_ls_hydrogen_treatment noref
_refine_ls_matrix_type full
_refine_ls_number_constraints 0
_refine_ls_number_parameters 482
_refine_ls_number_reflns 2129
_refine_ls_number_restraints 0
_refine_ls_R_factor_all 0.0915
_refine_ls_R_factor_obs 0.0915
_refine_ls_shift/esd_max 0.0060
_refine_ls_shift/esd_mean 0.0020
_refine_ls_structure_factor_coef F
_refine_ls_weighting_details 'w = 1/[\s^2^(Fo) + 0.00002|Fo|^2^]'
_refine_ls_weighting_scheme calc
_refine_ls_wR_factor_all 0.0866
_refine_ls_wR_factor_obs 0.0866
_reflns_number_observed 2129
_reflns_number_total 6198
_reflns_observed_criterion >3.00\s(I)
_cod_data_source_file ic9701928_2.cif
_cod_data_source_block C45H60BClFeO1.25P4
_cod_depositor_comments
;
 Correcting the data name order in the GEOM_TORSION loop.

 Antanas Vaitkus,
 2018-08-08

The following automatic conversions were performed:

'_exptl_crystal_density_meas' value 'not measured' was changed to '?'
- the value is perceived as not measured.

Automatic conversion script
Id: cif_fix_values 3008 2015-01-20 13:52:24Z robertas 

The following automatic conversions were performed:

'_refine_ls_weighting_scheme' value 'w = 1/[\s^2^(Fo) +
0.00002|Fo|^2^]' was changed to 'calc'. New tag
'_refine_ls_weighting_details' was created. The value of the new tag
was set to 'w = 1/[\s^2^(Fo) + 0.00002|Fo|^2^]'.

Automatic conversion script
Id: cif_fix_values 3143 2015-03-26 13:38:13Z robertas 
;
_cod_original_cell_volume 4793(1)
_cod_original_sg_symbol_H-M 'P 21/a '
_cod_original_formula_sum 'C45 H60 B Cl Fe O1.25 P4 '
_cod_database_code 4322652

loop_
_symmetry_equiv_pos_as_xyz
'   +x,   +y,   +z'
'1/2-x,1/2+y,   -z'
'   -x,   -y,   -z'
'1/2+x,1/2-y,   +z'

loop_
_atom_site_aniso_label
_atom_site_aniso_U_11
_atom_site_aniso_U_22
_atom_site_aniso_U_33
_atom_site_aniso_U_12
_atom_site_aniso_U_13
_atom_site_aniso_U_23
Fe(1) 0.039(2) 0.049(2) 0.069(3) 0.000(2) 0.016(2) -0.002(2)
Cl(1) 0.092(6) 0.111(6) 0.140(7) -0.022(5) 0.033(5) -0.014(5)
P(1) 0.053(5) 0.051(4) 0.070(5) 0.003(4) 0.017(4) 0.000(4)
P(2) 0.055(5) 0.073(5) 0.072(5) -0.009(4) 0.014(4) 0.003(4)
P(3) 0.045(4) 0.041(4) 0.080(5) -0.008(3) 0.022(4) -0.003(4)
P(4) 0.058(5) 0.059(4) 0.087(6) 0.010(4) 0.024(4) -0.009(4)
O(1) 0.07(2) 0.07(2) 0.13(2) -0.01(1) 0.03(1) 0.00(2)
C(1) 0.09(3) 0.02(2) 0.10(3) 0.04(2) 0.06(3) 0.02(2)
C(2) 0.06(2) 0.06(2) 0.12(2) 0.01(1) 0.01(2) -0.02(2)
C(3) 0.11(3) 0.08(2) 0.17(3) 0.06(2) -0.04(3) 0.02(2)
C(4) 0.08(3) 0.09(2) 0.11(2) 0.04(2) -0.03(2) 0.03(2)
C(5) 0.05(2) 0.13(2) 0.08(2) -0.02(2) 0.02(2) -0.04(2)
C(6) 0.05(2) 0.10(2) 0.07(2) 0.04(2) 0.02(2) 0.02(2)
C(7) 0.04(2) 0.13(3) 0.10(2) 0.04(2) 0.03(2) 0.03(2)
C(8) 0.03(2) 0.09(2) 0.20(3) -0.02(2) 0.02(2) 0.03(2)
C(9) 0.18(4) 0.19(4) 0.09(3) -0.03(4) -0.01(3) 0.04(3)
C(10) 0.15(3) 0.12(3) 0.05(2) 0.02(3) 0.02(2) 0.02(2)
C(11) 0.13(3) 0.15(3) 0.06(2) -0.07(2) 0.03(2) -0.05(2)
C(12) 0.06(2) 0.06(2) 0.13(3) -0.01(1) 0.03(2) -0.01(2)
C(13) 0.04(2) 0.17(4) 0.17(4) -0.03(2) 0.00(2) -0.03(3)
C(14) 0.09(3) 0.10(3) 0.17(3) 0.01(2) -0.03(2) -0.04(3)
C(15) 0.04(2) 0.07(2) 0.11(2) -0.01(1) 0.02(2) 0.00(2)
C(16) 0.05(2) 0.09(2) 0.09(2) 0.00(2) 0.01(2) -0.01(2)
C(17) 0.07(2) 0.14(3) 0.08(2) -0.02(2) 0.05(2) -0.01(2)
C(18) 0.08(2) 0.10(2) 0.05(2) 0.00(2) 0.00(2) -0.03(2)
C(19) 0.11(3) 0.09(2) 0.12(3) 0.01(2) 0.06(2) -0.05(2)
C(20) 0.11(3) 0.14(3) 0.09(2) 0.05(3) 0.00(2) -0.04(2)
C(21) 0.06(2) 0.09(2) 0.09(2) 0.03(2) 0.03(2) 0.00(2)
C(22) 0.03(1) 0.04(1) 0.09(2) -0.01(1) 0.04(1) -0.01(1)
C(23) 0.07(2) 0.04(2) 0.10(2) -0.01(1) 0.03(2) 0.00(2)
C(24) 0.06(2) 0.08(2) 0.08(3) -0.03(2) -0.03(2) -0.01(2)
C(25) 0.05(2) 0.14(3) 0.02(2) 0.00(2) 0.00(1) 0.01(2)
C(26) 0.03(2) 0.08(2) 0.08(2) -0.01(1) 0.01(2) 0.00(2)
C(27) 0.06(2) 0.04(2) 0.10(2) 0.00(1) 0.04(2) 0.01(2)
C(28) 0.06(2) 0.06(2) 0.08(2) -0.01(2) 0.04(2) 0.00(2)
C(29) 0.07(2) 0.06(2) 0.07(2) 0.01(2) 0.02(2) -0.02(2)
C(30) 0.16(3) 0.04(2) 0.07(2) 0.00(2) 0.07(2) -0.02(1)
C(31) 0.11(3) 0.06(2) 0.14(3) 0.02(2) 0.10(3) 0.02(2)
C(32) 0.08(2) 0.08(2) 0.11(3) -0.02(2) 0.05(2) -0.05(2)
C(33) 0.06(2) 0.05(2) 0.07(2) -0.01(1) 0.01(2) -0.01(1)
C(34) 0.07(2) 0.05(2) 0.05(2) 0.01(1) 0.01(2) 0.02(1)
C(35) 0.14(3) 0.05(2) 0.08(2) -0.01(2) 0.04(2) 0.00(2)
C(36) 0.04(2) 0.10(2) 0.11(3) -0.03(2) 0.04(2) -0.04(2)
C(37) 0.06(2) 0.11(3) 0.09(3) 0.01(2) 0.04(2) -0.01(2)
C(38) 0.05(2) 0.11(2) 0.10(3) -0.03(2) 0.04(2) 0.03(2)
C(39) 0.09(2) 0.07(2) 0.06(2) 0.01(2) 0.03(2) 0.00(2)
C(40) 0.07(2) 0.06(2) 0.09(2) -0.03(2) 0.05(2) -0.01(2)
C(41) 0.06(2) 0.06(2) 0.10(3) 0.00(2) -0.01(2) 0.01(2)
C(42) 0.07(2) 0.10(2) 0.11(2) 0.01(2) 0.04(2) 0.05(2)
C(43) 0.07(2) 0.07(2) 0.09(2) 0.00(2) 0.03(2) 0.03(2)
C(44) 0.07(2) 0.06(2) 0.11(3) -0.01(2) 0.02(2) -0.01(2)
C(45) 0.06(2) 0.06(2) 0.07(2) -0.02(1) 0.03(2) 0.00(2)
B(1) 0.02(2) 0.05(2) 0.06(2) 0.00(1) 0.01(2) 0.01(2)

loop_
_atom_site_label
_atom_site_fract_x
_atom_site_fract_y
_atom_site_fract_z
_atom_site_U_iso_or_equiv
_atom_site_occupancy
_atom_site_refinement_flags
_atom_site_thermal_displace_type
_atom_site_calc_flag
_atom_site_calc_attached_atom
Fe(1) 0.3380(3) 0.1807(1) 0.6445(3) 0.052(1) 1.000 . Uani d ?
Cl(1) 0.2162(6) 0.2402(2) 0.5817(6) 0.115(3) 1.000 . Uani d ?
P(1) 0.4612(5) 0.1254(2) 0.6931(5) 0.058(2) 1.000 . Uani d ?
P(2) 0.3913(5) 0.1869(2) 0.4984(5) 0.068(2) 1.000 . Uani d ?
P(3) 0.2001(5) 0.1319(2) 0.5751(5) 0.055(2) 1.000 . Uani d ?
P(4) 0.2820(5) 0.1812(2) 0.7892(5) 0.067(2) 1.000 . Uani d ?
O(1) 0.490(2) 0.2435(7) 0.740(3) 0.092(10) 1.000 . Uani d ?
O(2) 1.032(4) 0.114(2) 1.001(4) 0.06(2) 0.250 . Uiso d ?
C(1) 0.446(3) 0.2238(9) 0.719(4) 0.06(1) 1.000 . Uani d ?
C(2) 0.440(2) 0.0702(8) 0.744(2) 0.083(10) 1.000 . Uani d ?
C(3) 0.539(3) 0.0600(9) 0.852(3) 0.14(1) 1.000 . Uani d ?
C(4) 0.636(2) 0.0870(10) 0.843(2) 0.10(1) 1.000 . Uani d ?
C(5) 0.597(2) 0.1353(9) 0.802(2) 0.08(1) 1.000 . Uani d ?
C(6) 0.506(2) 0.1104(9) 0.575(2) 0.076(10) 1.000 . Uani d ?
C(7) 0.516(2) 0.1523(9) 0.521(2) 0.09(1) 1.000 . Uani d ?
C(8) 0.417(2) 0.2438(9) 0.452(3) 0.11(1) 1.000 . Uani d ?
C(9) 0.370(3) 0.248(1) 0.332(3) 0.17(2) 1.000 . Uani d ?
C(10) 0.327(3) 0.205(1) 0.284(2) 0.11(1) 1.000 . Uani d ?
C(11) 0.307(2) 0.170(1) 0.360(2) 0.11(1) 1.000 . Uani d ?
C(12) 0.206(2) 0.0775(7) 0.511(2) 0.08(1) 1.000 . Uani d ?
C(13) 0.098(2) 0.070(1) 0.425(3) 0.13(2) 1.000 . Uani d ?
C(14) 0.043(3) 0.110(1) 0.396(3) 0.14(1) 1.000 . Uani d ?
C(15) 0.081(2) 0.1503(8) 0.464(2) 0.075(10) 1.000 . Uani d ?
C(16) 0.144(2) 0.1160(8) 0.681(2) 0.08(1) 1.000 . Uani d ?
C(17) 0.144(2) 0.1574(10) 0.746(2) 0.09(1) 1.000 . Uani d ?
C(18) 0.272(2) 0.2351(8) 0.851(2) 0.08(1) 1.000 . Uani d ?
C(19) 0.336(2) 0.2276(10) 0.966(3) 0.10(1) 1.000 . Uani d ?
C(20) 0.328(2) 0.178(1) 0.996(2) 0.12(1) 1.000 . Uani d ?
C(21) 0.353(2) 0.1508(8) 0.917(2) 0.08(1) 1.000 . Uani d ?
C(22) 0.267(2) -0.0895(7) 0.579(2) 0.049(9) 1.000 . Uani d ?
C(23) 0.235(2) -0.0530(7) 0.501(2) 0.068(10) 1.000 . Uani d ?
C(24) 0.182(2) -0.0555(9) 0.394(2) 0.09(1) 1.000 . Uani d ?
C(25) 0.159(2) -0.098(1) 0.360(2) 0.071(10) 1.000 . Uani d ?
C(26) 0.178(2) -0.1361(8) 0.422(2) 0.066(10) 1.000 . Uani d ?
C(27) 0.233(2) -0.1312(7) 0.529(2) 0.064(10) 1.000 . Uani d ?
C(28) 0.285(2) -0.0423(8) 0.761(2) 0.063(10) 1.000 . Uani d ?
C(29) 0.347(2) -0.0230(8) 0.862(2) 0.066(9) 1.000 . Uani d ?
C(30) 0.303(3) 0.0081(8) 0.912(2) 0.08(1) 1.000 . Uani d ?
C(31) 0.188(3) 0.0213(8) 0.865(3) 0.09(1) 1.000 . Uani d ?
C(32) 0.130(2) 0.0041(9) 0.766(3) 0.09(1) 1.000 . Uani d ?
C(33) 0.175(2) -0.0259(8) 0.717(2) 0.059(9) 1.000 . Uani d ?
C(34) 0.465(2) -0.0696(7) 0.712(2) 0.060(9) 1.000 . Uani d ?
C(35) 0.556(3) -0.0804(7) 0.806(2) 0.09(1) 1.000 . Uani d ?
C(36) 0.665(2) -0.0678(10) 0.823(2) 0.08(1) 1.000 . Uani d ?
C(37) 0.688(2) -0.042(1) 0.748(3) 0.08(1) 1.000 . Uani d ?
C(38) 0.607(2) -0.0289(9) 0.658(2) 0.08(1) 1.000 . Uani d ?
C(39) 0.499(2) -0.0428(8) 0.641(2) 0.07(1) 1.000 . Uani d ?
C(40) 0.336(2) -0.1275(8) 0.765(2) 0.064(10) 1.000 . Uani d ?
C(41) 0.286(2) -0.1342(8) 0.845(2) 0.09(1) 1.000 . Uani d ?
C(42) 0.291(2) -0.171(1) 0.914(2) 0.09(1) 1.000 . Uani d ?
C(43) 0.349(2) -0.2082(9) 0.894(2) 0.07(1) 1.000 . Uani d ?
C(44) 0.398(2) -0.2067(9) 0.816(2) 0.08(1) 1.000 . Uani d ?
C(45) 0.390(2) -0.1665(9) 0.756(2) 0.059(9) 1.000 . Uani d ?
B(1) 0.337(2) -0.0829(8) 0.702(2) 0.045(9) 1.000 . Uani d ?
H(2a) 0.3719 0.0700 0.7602 0.099 1.000 . Uiso c ?
H(2b) 0.4386 0.0474 0.6909 0.099 1.000 . Uiso c ?
H(3a) 0.5556 0.0280 0.8568 0.165 1.000 . Uiso c ?
H(3b) 0.5193 0.0694 0.9142 0.165 1.000 . Uiso c ?
H(4a) 0.6901 0.0889 0.9127 0.125 1.000 . Uiso c ?
H(4b) 0.6666 0.0723 0.7930 0.125 1.000 . Uiso c ?
H(5a) 0.6485 0.1498 0.7725 0.101 1.000 . Uiso c ?
H(5b) 0.5868 0.1537 0.8593 0.101 1.000 . Uiso c ?
H(6a) 0.5760 0.0951 0.5993 0.091 1.000 . Uiso c ?
H(6b) 0.4533 0.0908 0.5275 0.091 1.000 . Uiso c ?
H(7a) 0.5264 0.1452 0.4521 0.104 1.000 . Uiso c ?
H(7b) 0.5785 0.1691 0.5640 0.104 1.000 . Uiso c ?
H(8a) 0.3842 0.2664 0.4859 0.129 1.000 . Uiso c ?
H(8b) 0.4949 0.2489 0.4722 0.129 1.000 . Uiso c ?
H(9a) 0.4257 0.2577 0.3026 0.203 1.000 . Uiso c ?
H(9b) 0.3112 0.2697 0.3157 0.203 1.000 . Uiso c ?
H(10a) 0.2582 0.2104 0.2293 0.132 1.000 . Uiso c ?
H(10b) 0.3781 0.1921 0.2514 0.132 1.000 . Uiso c ?
H(11a) 0.3288 0.1403 0.3431 0.132 1.000 . Uiso c ?
H(11b) 0.2307 0.1694 0.3556 0.132 1.000 . Uiso c ?
H(12a) 0.2644 0.0780 0.4786 0.099 1.000 . Uiso c ?
H(12b) 0.2192 0.0536 0.5634 0.099 1.000 . Uiso c ?
H(13a) 0.1112 0.0566 0.3624 0.161 1.000 . Uiso c ?
H(13b) 0.0543 0.0495 0.4521 0.161 1.000 . Uiso c ?
H(14a) 0.0454 0.1173 0.3247 0.163 1.000 . Uiso c ?
H(14b) -0.0319 0.1043 0.3932 0.163 1.000 . Uiso c ?
H(15a) 0.0241 0.1611 0.4923 0.091 1.000 . Uiso c ?
H(15b) 0.1012 0.1741 0.4236 0.091 1.000 . Uiso c ?
H(16a) 0.0702 0.1049 0.6506 0.095 1.000 . Uiso c ?
H(16b) 0.1883 0.0928 0.7257 0.095 1.000 . Uiso c ?
H(17a) 0.1222 0.1496 0.8085 0.107 1.000 . Uiso c ?
H(17b) 0.0934 0.1794 0.7033 0.107 1.000 . Uiso c ?
H(18a) 0.3044 0.2590 0.8201 0.096 1.000 . Uiso c ?
H(18b) 0.1975 0.2426 0.8437 0.096 1.000 . Uiso c ?
H(19a) 0.4116 0.2350 0.9765 0.122 1.000 . Uiso c ?
H(19b) 0.3075 0.2468 1.0107 0.122 1.000 . Uiso c ?
H(20a) 0.2545 0.1720 0.9978 0.143 1.000 . Uiso c ?
H(20b) 0.3788 0.1724 1.0664 0.143 1.000 . Uiso c ?
H(21a) 0.3248 0.1204 0.9161 0.092 1.000 . Uiso c ?
H(21b) 0.4306 0.1495 0.9283 0.092 1.000 . Uiso c ?
H(23) 0.2555 -0.0229 0.5288 0.082 1.000 . Uiso c ?
H(24) 0.1619 -0.0293 0.3480 0.102 1.000 . Uiso c ?
H(25) 0.1248 -0.1016 0.2834 0.085 1.000 . Uiso c ?
H(26) 0.1542 -0.1655 0.3906 0.079 1.000 . Uiso c ?
H(27) 0.2486 -0.1582 0.5734 0.077 1.000 . Uiso c ?
H(29) 0.4217 -0.0322 0.8939 0.079 1.000 . Uiso c ?
H(30) 0.3463 0.0215 0.9788 0.099 1.000 . Uiso c ?
H(31) 0.1538 0.0417 0.9027 0.109 1.000 . Uiso c ?
H(32) 0.0557 0.0138 0.7327 0.104 1.000 . Uiso c ?
H(33) 0.1318 -0.0372 0.6481 0.070 1.000 . Uiso c ?
H(35) 0.5406 -0.0979 0.8624 0.104 1.000 . Uiso c ?
H(36) 0.7221 -0.0775 0.8862 0.099 1.000 . Uiso c ?
H(37) 0.7616 -0.0319 0.7582 0.099 1.000 . Uiso c ?
H(38) 0.6239 -0.0100 0.6047 0.097 1.000 . Uiso c ?
H(39) 0.4452 -0.0333 0.5753 0.084 1.000 . Uiso c ?
H(41) 0.2415 -0.1093 0.8545 0.102 1.000 . Uiso c ?
H(42) 0.2566 -0.1710 0.9698 0.105 1.000 . Uiso c ?
H(43) 0.3541 -0.2353 0.9368 0.089 1.000 . Uiso c ?
H(44) 0.4369 -0.2327 0.8023 0.100 1.000 . Uiso c ?
H(45) 0.4269 -0.1665 0.7026 0.071 1.000 . Uiso c ?

loop_
_atom_type_symbol
_atom_type_oxidation_number
_atom_type_number_in_cell
_atom_type_scat_dispersion_real
_atom_type_scat_dispersion_imag
_atom_type_scat_source
C 0 180 0.018 0.009
;International Tables for Crystallography
(1992, Vol. C, Tables 4.2.6.8 and 6.1.1.1)
;
H 0 240 0.000 0.000
;International Tables for Crystallography
(1992, Vol. C, Table 6.1.1.2)
;
B 0 4 0.009 0.004
;International Tables for Crystallography
(1992, Vol. C, Tables 4.2.6.8 and 6.1.1.1)
;
Cl 0 4 0.364 0.702
;International Tables for Crystallography
(1992, Vol. C, Tables 4.2.6.8 and 6.1.1.1)
;
Fe 0 4 -1.134 3.197
;International Tables for Crystallography
(1992, Vol. C, Tables 4.2.6.8 and 6.1.1.1)
;
O 0 5 0.049 0.032
;International Tables for Crystallography
(1992, Vol. C, Tables 4.2.6.8 and 6.1.1.1)
;
P 0 16 0.295 0.434
;International Tables for Crystallography
(1992, Vol. C, Tables 4.2.6.8 and 6.1.1.1)
;

loop_
_geom_angle_atom_site_label_1
_geom_angle_atom_site_label_2
_geom_angle_atom_site_label_3
_geom_angle
_geom_angle_site_symmetry_1
_geom_angle_site_symmetry_2
_geom_angle_site_symmetry_3
_geom_angle_publ_flag
Cl(1) Fe(1) P(1) 174.8(4) . . . yes
Cl(1) Fe(1) P(2) 89.3(3) . . . yes
Cl(1) Fe(1) P(3) 88.7(3) . . . yes
Cl(1) Fe(1) P(4) 86.3(3) . . . yes
Cl(1) Fe(1) C(1) 89(1) . . . yes
P(1) Fe(1) P(2) 85.7(3) . . . yes
P(1) Fe(1) P(3) 92.9(2) . . . yes
P(1) Fe(1) P(4) 98.7(3) . . . yes
P(1) Fe(1) C(1) 89(1) . . . yes
P(2) Fe(1) P(3) 96.9(3) . . . yes
P(2) Fe(1) P(4) 174.8(3) . . . yes
P(2) Fe(1) C(1) 90(1) . . . yes
P(3) Fe(1) P(4) 85.7(3) . . . yes
P(3) Fe(1) C(1) 172(1) . . . yes
P(4) Fe(1) C(1) 86(1) . . . yes
Fe(1) P(1) C(2) 126.1(8) . . . yes
Fe(1) P(1) C(5) 120.7(9) . . . yes
Fe(1) P(1) C(6) 108.5(8) . . . yes
C(2) P(1) C(5) 93(1) . . . yes
C(2) P(1) C(6) 102(1) . . . yes
C(5) P(1) C(6) 101(1) . . . yes
Fe(1) P(2) C(7) 107.6(8) . . . yes
Fe(1) P(2) C(8) 119(1) . . . yes
Fe(1) P(2) C(11) 124.5(10) . . . yes
C(7) P(2) C(8) 108(1) . . . yes
C(7) P(2) C(11) 102(1) . . . yes
C(8) P(2) C(11) 92(1) . . . yes
Fe(1) P(3) C(12) 127.5(8) . . . yes
Fe(1) P(3) C(15) 119.6(8) . . . yes
Fe(1) P(3) C(16) 108.0(8) . . . yes
C(12) P(3) C(15) 92(1) . . . yes
C(12) P(3) C(16) 102(1) . . . yes
C(15) P(3) C(16) 104(1) . . . yes
Fe(1) P(4) C(17) 106.0(8) . . . yes
Fe(1) P(4) C(18) 118.1(9) . . . yes
Fe(1) P(4) C(21) 124.0(8) . . . yes
C(17) P(4) C(18) 106(1) . . . yes
C(17) P(4) C(21) 104(1) . . . yes
C(18) P(4) C(21) 96(1) . . . yes
Fe(1) C(1) O(1) 170(6) . . . yes
P(1) C(2) C(3) 108(1) . . . yes
P(1) C(2) H(2a) 109.6 . . . no
P(1) C(2) H(2b) 109.6 . . . no
C(3) C(2) H(2a) 109.6 . . . no
C(3) C(2) H(2b) 109.6 . . . no
H(2a) C(2) H(2b) 109.5 . . . no
C(2) C(3) C(4) 106(2) . . . yes
C(2) C(3) H(3a) 110.2 . . . no
C(2) C(3) H(3b) 110.3 . . . no
C(4) C(3) H(3a) 110.2 . . . no
C(4) C(3) H(3b) 110.2 . . . no
H(3a) C(3) H(3b) 109.5 . . . no
C(3) C(4) C(5) 108(2) . . . yes
C(3) C(4) H(4a) 109.6 . . . no
C(3) C(4) H(4b) 109.6 . . . no
C(5) C(4) H(4a) 109.6 . . . no
C(5) C(4) H(4b) 109.6 . . . no
H(4a) C(4) H(4b) 109.5 . . . no
P(1) C(5) C(4) 103(1) . . . yes
P(1) C(5) H(5a) 110.8 . . . no
P(1) C(5) H(5b) 110.8 . . . no
C(4) C(5) H(5a) 110.8 . . . no
C(4) C(5) H(5b) 110.8 . . . no
H(5a) C(5) H(5b) 109.5 . . . no
P(1) C(6) C(7) 107(1) . . . yes
P(1) C(6) H(6a) 109.9 . . . no
P(1) C(6) H(6b) 109.9 . . . no
C(7) C(6) H(6a) 110.0 . . . no
C(7) C(6) H(6b) 109.9 . . . no
H(6a) C(6) H(6b) 109.5 . . . no
P(2) C(7) C(6) 109(1) . . . yes
P(2) C(7) H(7a) 109.3 . . . no
P(2) C(7) H(7b) 109.3 . . . no
C(6) C(7) H(7a) 109.4 . . . no
C(6) C(7) H(7b) 109.3 . . . no
H(7a) C(7) H(7b) 109.5 . . . no
P(2) C(8) C(9) 110(2) . . . yes
P(2) C(8) H(8a) 109.2 . . . no
P(2) C(8) H(8b) 109.2 . . . no
C(9) C(8) H(8a) 109.1 . . . no
C(9) C(8) H(8b) 109.2 . . . no
H(8a) C(8) H(8b) 109.5 . . . no
C(8) C(9) C(10) 111(3) . . . yes
C(8) C(9) H(9a) 109.0 . . . no
C(8) C(9) H(9b) 109.1 . . . no
C(10) C(9) H(9a) 108.9 . . . no
C(10) C(9) H(9b) 109.0 . . . no
H(9a) C(9) H(9b) 109.5 . . . no
C(9) C(10) C(11) 115(2) . . . yes
C(9) C(10) H(10a) 108.0 . . . no
C(9) C(10) H(10b) 108.1 . . . no
C(11) C(10) H(10a) 107.9 . . . no
C(11) C(10) H(10b) 107.9 . . . no
H(10a) C(10) H(10b) 109.5 . . . no
P(2) C(11) C(10) 106(1) . . . yes
P(2) C(11) H(11a) 110.1 . . . no
P(2) C(11) H(11b) 110.1 . . . no
C(10) C(11) H(11a) 110.1 . . . no
C(10) C(11) H(11b) 110.1 . . . no
H(11a) C(11) H(11b) 109.5 . . . no
P(3) C(12) C(13) 108(1) . . . yes
P(3) C(12) H(12a) 109.8 . . . no
P(3) C(12) H(12b) 109.8 . . . no
C(13) C(12) H(12a) 109.8 . . . no
C(13) C(12) H(12b) 109.8 . . . no
H(12a) C(12) H(12b) 109.5 . . . no
C(12) C(13) C(14) 111(2) . . . yes
C(12) C(13) H(13a) 109.1 . . . no
C(12) C(13) H(13b) 109.1 . . . no
C(14) C(13) H(13a) 109.0 . . . no
C(14) C(13) H(13b) 109.1 . . . no
H(13a) C(13) H(13b) 109.5 . . . no
C(13) C(14) C(15) 118(2) . . . yes
C(13) C(14) H(14a) 107.2 . . . no
C(13) C(14) H(14b) 107.2 . . . no
C(15) C(14) H(14a) 107.1 . . . no
C(15) C(14) H(14b) 107.1 . . . no
H(14a) C(14) H(14b) 109.5 . . . no
P(3) C(15) C(14) 106(1) . . . yes
P(3) C(15) H(15a) 110.3 . . . no
P(3) C(15) H(15b) 110.3 . . . no
C(14) C(15) H(15a) 110.3 . . . no
C(14) C(15) H(15b) 110.3 . . . no
H(15a) C(15) H(15b) 109.5 . . . no
P(3) C(16) C(17) 107(1) . . . yes
P(3) C(16) H(16a) 110.1 . . . no
P(3) C(16) H(16b) 110.1 . . . no
C(17) C(16) H(16a) 110.0 . . . no
C(17) C(16) H(16b) 110.0 . . . no
H(16a) C(16) H(16b) 109.5 . . . no
P(4) C(17) C(16) 108(1) . . . yes
P(4) C(17) H(17a) 109.7 . . . no
P(4) C(17) H(17b) 109.7 . . . no
C(16) C(17) H(17a) 109.7 . . . no
C(16) C(17) H(17b) 109.7 . . . no
H(17a) C(17) H(17b) 109.5 . . . no
P(4) C(18) C(19) 103(1) . . . yes
P(4) C(18) H(18a) 111.1 . . . no
P(4) C(18) H(18b) 111.0 . . . no
C(19) C(18) H(18a) 111.0 . . . no
C(19) C(18) H(18b) 111.0 . . . no
H(18a) C(18) H(18b) 109.5 . . . no
C(18) C(19) C(20) 110(2) . . . yes
C(18) C(19) H(19a) 109.3 . . . no
C(18) C(19) H(19b) 109.3 . . . no
C(20) C(19) H(19a) 109.2 . . . no
C(20) C(19) H(19b) 109.2 . . . no
H(19a) C(19) H(19b) 109.5 . . . no
C(19) C(20) C(21) 107(2) . . . yes
C(19) C(20) H(20a) 110.0 . . . no
C(19) C(20) H(20b) 110.0 . . . no
C(21) C(20) H(20a) 110.0 . . . no
C(21) C(20) H(20b) 110.0 . . . no
H(20a) C(20) H(20b) 109.5 . . . no
P(4) C(21) C(20) 102(1) . . . yes
P(4) C(21) H(21a) 111.2 . . . no
P(4) C(21) H(21b) 111.2 . . . no
C(20) C(21) H(21a) 111.2 . . . no
C(20) C(21) H(21b) 111.2 . . . no
H(21a) C(21) H(21b) 109.5 . . . no
C(23) C(22) C(27) 110(2) . . . yes
C(23) C(22) B(1) 124(2) . . . yes
C(27) C(22) B(1) 124(2) . . . yes
C(22) C(23) C(24) 128(2) . . . yes
C(22) C(23) H(23) 115.6 . . . no
C(24) C(23) H(23) 115.6 . . . no
C(23) C(24) C(25) 112(2) . . . yes
C(23) C(24) H(24) 123.5 . . . no
C(25) C(24) H(24) 123.5 . . . no
C(24) C(25) C(26) 126(2) . . . yes
C(24) C(25) H(25) 116.7 . . . no
C(26) C(25) H(25) 116.7 . . . no
C(25) C(26) C(27) 117(2) . . . yes
C(25) C(26) H(26) 121.3 . . . no
C(27) C(26) H(26) 121.3 . . . no
C(22) C(27) C(26) 123(2) . . . yes
C(22) C(27) H(27) 118.2 . . . no
C(26) C(27) H(27) 118.2 . . . no
C(29) C(28) C(33) 115(2) . . . yes
C(29) C(28) B(1) 121(2) . . . yes
C(33) C(28) B(1) 122(2) . . . yes
C(28) C(29) C(30) 121(2) . . . yes
C(28) C(29) H(29) 119.4 . . . no
C(30) C(29) H(29) 119.4 . . . no
C(29) C(30) C(31) 119(2) . . . yes
C(29) C(30) H(30) 120.2 . . . no
C(31) C(30) H(30) 120.2 . . . no
C(30) C(31) C(32) 118(2) . . . yes
C(30) C(31) H(31) 120.6 . . . no
C(32) C(31) H(31) 120.6 . . . no
C(31) C(32) C(33) 120(2) . . . yes
C(31) C(32) H(32) 119.7 . . . no
C(33) C(32) H(32) 119.7 . . . no
C(28) C(33) C(32) 123(2) . . . yes
C(28) C(33) H(33) 118.1 . . . no
C(32) C(33) H(33) 118.1 . . . no
C(35) C(34) C(39) 110(2) . . . yes
C(35) C(34) B(1) 122(2) . . . yes
C(39) C(34) B(1) 126(2) . . . yes
C(34) C(35) C(36) 125(2) . . . yes
C(34) C(35) H(35) 117.1 . . . no
C(36) C(35) H(35) 117.1 . . . no
C(35) C(36) C(37) 117(2) . . . yes
C(35) C(36) H(36) 121.0 . . . no
C(37) C(36) H(36) 121.0 . . . no
C(36) C(37) C(38) 120(2) . . . yes
C(36) C(37) H(37) 119.7 . . . no
C(38) C(37) H(37) 119.7 . . . no
C(37) C(38) C(39) 120(2) . . . yes
C(37) C(38) H(38) 119.7 . . . no
C(39) C(38) H(38) 119.7 . . . no
C(34) C(39) C(38) 124(2) . . . yes
C(34) C(39) H(39) 117.7 . . . no
C(38) C(39) H(39) 117.8 . . . no
C(41) C(40) C(45) 107(2) . . . yes
C(41) C(40) B(1) 126(2) . . . yes
C(45) C(40) B(1) 125(2) . . . yes
C(40) C(41) C(42) 130(2) . . . yes
C(40) C(41) H(41) 114.7 . . . no
C(42) C(41) H(41) 114.8 . . . no
C(41) C(42) C(43) 114(2) . . . yes
C(41) C(42) H(42) 122.8 . . . no
C(43) C(42) H(42) 122.8 . . . no
C(42) C(43) C(44) 120(2) . . . yes
C(42) C(43) H(43) 119.5 . . . no
C(44) C(43) H(43) 119.5 . . . no
C(43) C(44) C(45) 118(2) . . . yes
C(43) C(44) H(44) 120.8 . . . no
C(45) C(44) H(44) 120.8 . . . no
C(40) C(45) C(44) 127(2) . . . yes
C(40) C(45) H(45) 116.1 . . . no
C(44) C(45) H(45) 116.1 . . . no
C(22) B(1) C(28) 111(1) . . . yes
C(22) B(1) C(34) 110(2) . . . yes
C(22) B(1) C(40) 109(1) . . . yes
C(28) B(1) C(34) 108(1) . . . yes
C(28) B(1) C(40) 106(2) . . . yes
C(34) B(1) C(40) 109(1) . . . yes

loop_
_geom_bond_atom_site_label_1
_geom_bond_atom_site_label_2
_geom_bond_distance
_geom_bond_site_symmetry_1
_geom_bond_site_symmetry_2
_geom_bond_publ_flag
Fe(1) Cl(1) 2.341(9) . . yes
Fe(1) P(1) 2.237(7) . . yes
Fe(1) P(2) 2.237(8) . . yes
Fe(1) P(3) 2.260(7) . . yes
Fe(1) P(4) 2.231(8) . . yes
Fe(1) C(1) 1.93(3) . . yes
P(1) C(2) 1.82(2) . . yes
P(1) C(5) 1.91(2) . . yes
P(1) C(6) 1.87(3) . . yes
P(2) C(7) 1.86(2) . . yes
P(2) C(8) 1.86(3) . . yes
P(2) C(11) 1.87(2) . . yes
P(3) C(12) 1.83(2) . . yes
P(3) C(15) 1.85(2) . . yes
P(3) C(16) 1.82(3) . . yes
P(4) C(17) 1.84(2) . . yes
P(4) C(18) 1.82(2) . . yes
P(4) C(21) 1.87(2) . . yes
O(1) C(1) 0.80(4) . . yes
C(2) C(3) 1.61(3) . . yes
C(2) H(2a) 0.97 . . no
C(2) H(2b) 0.97 . . no
C(3) C(4) 1.52(4) . . yes
C(3) H(3a) 0.97 . . no
C(3) H(3b) 0.97 . . no
C(4) C(5) 1.56(3) . . yes
C(4) H(4a) 0.97 . . no
C(4) H(4b) 0.97 . . no
C(5) H(5a) 0.97 . . no
C(5) H(5b) 0.97 . . no
C(6) C(7) 1.46(3) . . yes
C(6) H(6a) 0.97 . . no
C(6) H(6b) 0.97 . . no
C(7) H(7a) 0.97 . . no
C(7) H(7b) 0.97 . . no
C(8) C(9) 1.51(4) . . yes
C(8) H(8a) 0.97 . . no
C(8) H(8b) 0.97 . . no
C(9) C(10) 1.45(4) . . yes
C(9) H(9a) 0.97 . . no
C(9) H(9b) 0.97 . . no
C(10) C(11) 1.51(4) . . yes
C(10) H(10a) 0.97 . . no
C(10) H(10b) 0.97 . . no
C(11) H(11a) 0.97 . . no
C(11) H(11b) 0.97 . . no
C(12) C(13) 1.52(3) . . yes
C(12) H(12a) 0.97 . . no
C(12) H(12b) 0.97 . . no
C(13) C(14) 1.37(4) . . yes
C(13) H(13a) 0.97 . . no
C(13) H(13b) 0.97 . . no
C(14) C(15) 1.49(3) . . yes
C(14) H(14a) 0.97 . . no
C(14) H(14b) 0.97 . . no
C(15) H(15a) 0.97 . . no
C(15) H(15b) 0.97 . . no
C(16) C(17) 1.50(3) . . yes
C(16) H(16a) 0.97 . . no
C(16) H(16b) 0.97 . . no
C(17) H(17a) 0.97 . . no
C(17) H(17b) 0.97 . . no
C(18) C(19) 1.49(3) . . yes
C(18) H(18a) 0.97 . . no
C(18) H(18b) 0.97 . . no
C(19) C(20) 1.52(4) . . yes
C(19) H(19a) 0.97 . . no
C(19) H(19b) 0.97 . . no
C(20) C(21) 1.45(3) . . yes
C(20) H(20a) 0.97 . . no
C(20) H(20b) 0.97 . . no
C(21) H(21a) 0.97 . . no
C(21) H(21b) 0.97 . . no
C(22) C(23) 1.46(3) . . yes
C(22) C(27) 1.40(3) . . yes
C(22) B(1) 1.61(3) . . yes
C(23) C(24) 1.36(3) . . yes
C(23) H(23) 0.97 . . no
C(24) C(25) 1.33(3) . . yes
C(24) H(24) 0.97 . . no
C(25) C(26) 1.38(3) . . yes
C(25) H(25) 0.97 . . no
C(26) C(27) 1.38(3) . . yes
C(26) H(26) 0.97 . . no
C(27) H(27) 0.97 . . no
C(28) C(29) 1.44(3) . . yes
C(28) C(33) 1.44(3) . . yes
C(28) B(1) 1.68(3) . . yes
C(29) C(30) 1.36(3) . . yes
C(29) H(29) 0.97 . . no
C(30) C(31) 1.47(3) . . yes
C(30) H(30) 0.97 . . no
C(31) C(32) 1.38(3) . . yes
C(31) H(31) 0.97 . . no
C(32) C(33) 1.33(3) . . yes
C(32) H(32) 0.97 . . no
C(33) H(33) 0.97 . . no
C(34) C(35) 1.46(3) . . yes
C(34) C(39) 1.40(3) . . yes
C(34) B(1) 1.66(3) . . yes
C(35) C(36) 1.41(3) . . yes
C(35) H(35) 0.97 . . no
C(36) C(37) 1.35(3) . . yes
C(36) H(36) 0.97 . . no
C(37) C(38) 1.38(3) . . yes
C(37) H(37) 0.97 . . no
C(38) C(39) 1.40(3) . . yes
C(38) H(38) 0.97 . . no
C(39) H(39) 0.97 . . no
C(40) C(41) 1.40(3) . . yes
C(40) C(45) 1.37(3) . . yes
C(40) B(1) 1.57(3) . . yes
C(41) C(42) 1.41(3) . . yes
C(41) H(41) 0.97 . . no
C(42) C(43) 1.39(3) . . yes
C(42) H(42) 0.97 . . no
C(43) C(44) 1.36(3) . . yes
C(43) H(43) 0.97 . . no
C(44) C(45) 1.42(3) . . yes
C(44) H(44) 0.97 . . no
C(45) H(45) 0.97 . . no

loop_
_geom_contact_atom_site_label_1
_geom_contact_atom_site_label_2
_geom_contact_distance
_geom_contact_site_symmetry_1
_geom_contact_site_symmetry_2
_geom_contact_publ_flag
O(1) C(17) 3.54(3) . 4 no
O(1) C(18) 3.55(3) . 4 no
C(2) C(29) 3.55(3) . . no
C(3) C(29) 3.52(4) . . no
C(6) C(39) 3.46(3) . 3_656 no
C(7) C(27) 3.56(3) . 3_656 no
C(16) C(32) 3.53(4) . . no

loop_
_geom_torsion_atom_site_label_1
_geom_torsion_atom_site_label_2
_geom_torsion_atom_site_label_3
_geom_torsion_atom_site_label_4
_geom_torsion_site_symmetry_1
_geom_torsion_site_symmetry_2
_geom_torsion_site_symmetry_3
_geom_torsion_site_symmetry_4
_geom_torsion
_geom_torsion_publ_flag
Fe(1) P(1) C(2) C(3) . . . . -130(1) no
Fe(1) P(1) C(5) C(4) . . . . 158(1) no
Fe(1) P(1) C(6) C(7) . . . . 39(1) no
Fe(1) P(2) C(7) C(6) . . . . 39(2) no
Fe(1) P(2) C(8) C(9) . . . . -136(2) no
Fe(1) P(2) C(11) C(10) . . . . 141(1) no
Fe(1) P(3) C(12) C(13) . . . . -147(1) no
Fe(1) P(3) C(15) C(14) . . . . 146(1) no
Fe(1) P(3) C(16) C(17) . . . . 38(1) no
Fe(1) P(4) C(17) C(16) . . . . 45(1) no
Fe(1) P(4) C(18) C(19) . . . . -127(1) no
Fe(1) P(4) C(21) C(20) . . . . 150(1) no
Cl(1) Fe(1) P(1) C(2) . . . . -145(3) no
Cl(1) Fe(1) P(1) C(5) . . . . 92(3) no
Cl(1) Fe(1) P(1) C(6) . . . . -24(3) no
Cl(1) Fe(1) P(2) C(7) . . . . 168.3(10) no
Cl(1) Fe(1) P(2) C(8) . . . . 44.3(10) no
Cl(1) Fe(1) P(2) C(11) . . . . -71(1) no
Cl(1) Fe(1) P(3) C(12) . . . . 143(1) no
Cl(1) Fe(1) P(3) C(15) . . . . 23(1) no
Cl(1) Fe(1) P(3) C(16) . . . . -95.3(9) no
Cl(1) Fe(1) P(4) C(17) . . . . 72.6(10) no
Cl(1) Fe(1) P(4) C(18) . . . . -46.4(9) no
Cl(1) Fe(1) P(4) C(21) . . . . -166(1) no
Cl(1) Fe(1) C(1) O(1) . . . . -58(32) no
P(1) Fe(1) P(2) C(7) . . . . -10.6(10) no
P(1) Fe(1) P(2) C(8) . . . . -134.6(9) no
P(1) Fe(1) P(2) C(11) . . . . 109(1) no
P(1) Fe(1) P(3) C(12) . . . . -32(1) no
P(1) Fe(1) P(3) C(15) . . . . -151.7(10) no
P(1) Fe(1) P(3) C(16) . . . . 89.6(9) no
P(1) Fe(1) P(4) C(17) . . . . -108.7(10) no
P(1) Fe(1) P(4) C(18) . . . . 132.3(9) no
P(1) Fe(1) P(4) C(21) . . . . 11(1) no
P(1) Fe(1) C(1) O(1) . . . . 116(32) no
P(1) C(2) C(3) C(4) . . . . -26(2) no
P(1) C(5) C(4) C(3) . . . . -41(2) no
P(1) C(6) C(7) P(2) . . . . -49(2) no
P(2) Fe(1) P(1) C(2) . . . . -133(1) no
P(2) Fe(1) P(1) C(5) . . . . 104.4(10) no
P(2) Fe(1) P(1) C(6) . . . . -12.4(9) no
P(2) Fe(1) P(3) C(12) . . . . 53(1) no
P(2) Fe(1) P(3) C(15) . . . . -65(1) no
P(2) Fe(1) P(3) C(16) . . . . 175.6(9) no
P(2) Fe(1) P(4) C(17) . . . . 103(3) no
P(2) Fe(1) P(4) C(18) . . . . -15(4) no
P(2) Fe(1) P(4) C(21) . . . . -135(3) no
P(2) Fe(1) C(1) O(1) . . . . 30(32) no
P(2) C(8) C(9) C(10) . . . . -6(4) no
P(2) C(11) C(10) C(9) . . . . -20(4) no
P(3) Fe(1) P(1) C(2) . . . . -36(1) no
P(3) Fe(1) P(1) C(5) . . . . -158.9(10) no
P(3) Fe(1) P(1) C(6) . . . . 84.3(9) no
P(3) Fe(1) P(2) C(7) . . . . -103.1(10) no
P(3) Fe(1) P(2) C(8) . . . . 132.9(9) no
P(3) Fe(1) P(2) C(11) . . . . 17(1) no
P(3) Fe(1) P(4) C(17) . . . . -16.4(10) no
P(3) Fe(1) P(4) C(18) . . . . -135.4(9) no
P(3) Fe(1) P(4) C(21) . . . . 104(1) no
P(3) Fe(1) C(1) O(1) . . . . -132(28) no
P(3) C(12) C(13) C(14) . . . . 19(3) no
P(3) C(15) C(14) C(13) . . . . 0(4) no
P(3) C(16) C(17) P(4) . . . . -53(2) no
P(4) Fe(1) P(1) C(2) . . . . 49(1) no
P(4) Fe(1) P(1) C(5) . . . . -72.8(10) no
P(4) Fe(1) P(1) C(6) . . . . 170.4(9) no
P(4) Fe(1) P(2) C(7) . . . . 137(3) no
P(4) Fe(1) P(2) C(8) . . . . 13(4) no
P(4) Fe(1) P(2) C(11) . . . . -102(3) no
P(4) Fe(1) P(3) C(12) . . . . -130(1) no
P(4) Fe(1) P(3) C(15) . . . . 109(1) no
P(4) Fe(1) P(3) C(16) . . . . -8.9(9) no
P(4) Fe(1) C(1) O(1) . . . . -144(32) no
P(4) C(18) C(19) C(20) . . . . -31(2) no
P(4) C(21) C(20) C(19) . . . . -40(2) no
C(1) Fe(1) P(1) C(2) . . . . 135(1) no
C(1) Fe(1) P(1) C(5) . . . . 13(1) no
C(1) Fe(1) P(1) C(6) . . . . -103(1) no
C(1) Fe(1) P(2) C(7) . . . . 79(1) no
C(1) Fe(1) P(2) C(8) . . . . -44(1) no
C(1) Fe(1) P(2) C(11) . . . . -160(1) no
C(1) Fe(1) P(3) C(12) . . . . -142(8) no
C(1) Fe(1) P(3) C(15) . . . . 98(8) no
C(1) Fe(1) P(3) C(16) . . . . -20(8) no
C(1) Fe(1) P(4) C(17) . . . . 161(1) no
C(1) Fe(1) P(4) C(18) . . . . 42(1) no
C(1) Fe(1) P(4) C(21) . . . . -77(1) no
C(2) P(1) C(5) C(4) . . . . 21(1) no
C(2) P(1) C(6) C(7) . . . . 174(1) no
C(2) C(3) C(4) C(5) . . . . 44(3) no
C(3) C(2) P(1) C(5) . . . . 2(2) no
C(3) C(2) P(1) C(6) . . . . 105(2) no
C(4) C(5) P(1) C(6) . . . . -81(1) no
C(5) P(1) C(6) C(7) . . . . -88(1) no
C(6) C(7) P(2) C(8) . . . . 169(2) no
C(6) C(7) P(2) C(11) . . . . -93(2) no
C(7) P(2) C(8) C(9) . . . . 99(2) no
C(7) P(2) C(11) C(10) . . . . -96(2) no
C(8) P(2) C(11) C(10) . . . . 13(2) no
C(8) C(9) C(10) C(11) . . . . 17(5) no
C(9) C(8) P(2) C(11) . . . . -4(2) no
C(12) P(3) C(15) C(14) . . . . 9(2) no
C(12) P(3) C(16) C(17) . . . . 175(1) no
C(12) C(13) C(14) C(15) . . . . -13(5) no
C(13) C(12) P(3) C(15) . . . . -16(2) no
C(13) C(12) P(3) C(16) . . . . 88(2) no
C(14) C(15) P(3) C(16) . . . . -93(2) no
C(15) P(3) C(16) C(17) . . . . -89(1) no
C(16) C(17) P(4) C(18) . . . . 172(1) no
C(16) C(17) P(4) C(21) . . . . -86(1) no
C(17) P(4) C(18) C(19) . . . . 113(1) no
C(17) P(4) C(21) C(20) . . . . -88(2) no
C(18) P(4) C(21) C(20) . . . . 20(2) no
C(18) C(19) C(20) C(21) . . . . 50(3) no
C(19) C(18) P(4) C(21) . . . . 6(1) no
C(22) C(23) C(24) C(25) . . . . -1(4) no
C(22) C(27) C(26) C(25) . . . . 1(3) no
C(22) B(1) C(28) C(29) . . . . -164(2) no
C(22) B(1) C(28) C(33) . . . . 17(3) no
C(22) B(1) C(34) C(35) . . . . -152(2) no
C(22) B(1) C(34) C(39) . . . . 35(3) no
C(22) B(1) C(40) C(41) . . . . -112(2) no
C(22) B(1) C(40) C(45) . . . . 71(3) no
C(23) C(22) C(27) C(26) . . . . 0(3) no
C(23) C(22) B(1) C(28) . . . . 51(2) no
C(23) C(22) B(1) C(34) . . . . -70(2) no
C(23) C(22) B(1) C(40) . . . . 169(2) no
C(23) C(24) C(25) C(26) . . . . 4(4) no
C(24) C(23) C(22) C(27) . . . . 0(3) no
C(24) C(23) C(22) B(1) . . . . 176(2) no
C(24) C(25) C(26) C(27) . . . . -4(4) no
C(26) C(27) C(22) B(1) . . . . -175(2) no
C(27) C(22) B(1) C(28) . . . . -132(2) no
C(27) C(22) B(1) C(34) . . . . 105(2) no
C(27) C(22) B(1) C(40) . . . . -14(3) no
C(28) C(29) C(30) C(31) . . . . 1(3) no
C(28) C(33) C(32) C(31) . . . . 0(4) no
C(28) B(1) C(34) C(35) . . . . 84(2) no
C(28) B(1) C(34) C(39) . . . . -87(2) no
C(28) B(1) C(40) C(41) . . . . 8(3) no
C(28) B(1) C(40) C(45) . . . . -167(2) no
C(29) C(28) C(33) C(32) . . . . -2(3) no
C(29) C(28) B(1) C(34) . . . . -42(2) no
C(29) C(28) B(1) C(40) . . . . 75(2) no
C(29) C(30) C(31) C(32) . . . . -4(3) no
C(30) C(29) C(28) C(33) . . . . 1(3) no
C(30) C(29) C(28) B(1) . . . . -176(2) no
C(30) C(31) C(32) C(33) . . . . 3(4) no
C(32) C(33) C(28) B(1) . . . . 175(2) no
C(33) C(28) B(1) C(34) . . . . 139(2) no
C(33) C(28) B(1) C(40) . . . . -102(2) no
C(34) C(35) C(36) C(37) . . . . 2(4) no
C(34) C(39) C(38) C(37) . . . . 0(4) no
C(34) B(1) C(40) C(41) . . . . 126(2) no
C(34) B(1) C(40) C(45) . . . . -49(3) no
C(35) C(34) C(39) C(38) . . . . 0(3) no
C(35) C(34) B(1) C(40) . . . . -31(3) no
C(35) C(36) C(37) C(38) . . . . -1(4) no
C(36) C(35) C(34) C(39) . . . . -2(3) no
C(36) C(35) C(34) B(1) . . . . -175(2) no
C(36) C(37) C(38) C(39) . . . . 0(4) no
C(38) C(39) C(34) B(1) . . . . 173(2) no
C(39) C(34) B(1) C(40) . . . . 156(2) no
C(40) C(41) C(42) C(43) . . . . -4(4) no
C(40) C(45) C(44) C(43) . . . . -1(4) no
C(41) C(40) C(45) C(44) . . . . -1(3) no
C(41) C(42) C(43) C(44) . . . . 1(4) no
C(42) C(41) C(40) C(45) . . . . 4(4) no
C(42) C(41) C(40) B(1) . . . . -172(2) no
C(42) C(43) C(44) C(45) . . . . 0(4) no
C(44) C(45) C(40) B(1) . . . . 175(2) no
